data_7113657
loop_
_publ_author_name
'Coppo, Paolo'
'Adams, Harry'
'Cupertino, Domenico C.'
'Yeates, Stephen G.'
'Turner, Michael L.'

_publ_section_title
;
 Synthesis, solid state structure and polymerisation of a fully planar
 cyclopentadithiophene
;
_journal_coden_ASTM CHCOFS
_journal_issue 20
_journal_name_full
;
 Chemical Communications (Cambridge, United Kingdom)
;
_journal_page_first 2548
_journal_page_last 2549
_journal_paper_doi 10.1039/b306171j
_journal_year 2003
_chemical_formula_sum 'C21 H28 S2'
_chemical_formula_weight 344.55
_space_group_IT_number 14
_symmetry_cell_setting monoclinic
_symmetry_space_group_name_Hall '-P 2ybc'
_symmetry_space_group_name_H-M 'P 1 21/c 1'
_atom_sites_solution_hydrogens geom
_atom_sites_solution_primary direct
_atom_sites_solution_secondary difmap
_audit_creation_method SHELXL-97
_cell_angle_alpha 90.00
_cell_angle_beta 93.995(15)
_cell_angle_gamma 90.00
_cell_formula_units_Z 4
_cell_length_a 9.056(6)
_cell_length_b 5.486(3)
_cell_length_c 38.19(2)
_cell_measurement_reflns_used 1967
_cell_measurement_temperature 150(2)
_cell_measurement_theta_max 53.847
_cell_measurement_theta_min 4.873
_cell_volume 1892.7(19)
_computing_cell_refinement 'Bruker SMART'
_computing_data_collection 'Bruker SMART'
_computing_data_reduction 'Bruker SHELXTL'
_computing_molecular_graphics 'Bruker SHELXTL'
_computing_publication_material 'Bruker SHELXTL'
_computing_structure_refinement 'SHELXL-97 (Sheldrick, 1997)'
_computing_structure_solution 'SHELXS-97 (Sheldrick, 1990)'
_diffrn_ambient_temperature 150(2)
_diffrn_measured_fraction_theta_full 0.954
_diffrn_measured_fraction_theta_max 0.954
_diffrn_measurement_device_type 'CCD area detector'
_diffrn_measurement_method 'phi and omega scans'
_diffrn_radiation_monochromator graphite
_diffrn_radiation_source 'fine-focus sealed tube'
_diffrn_radiation_type MoK\a
_diffrn_radiation_wavelength 0.71073
_diffrn_reflns_av_R_equivalents 0.0697
_diffrn_reflns_av_sigmaI/netI 0.1200
_diffrn_reflns_limit_h_max 11
_diffrn_reflns_limit_h_min -11
_diffrn_reflns_limit_k_max 7
_diffrn_reflns_limit_k_min -7
_diffrn_reflns_limit_l_max 50
_diffrn_reflns_limit_l_min -35
_diffrn_reflns_number 10949
_diffrn_reflns_theta_full 28.29
_diffrn_reflns_theta_max 28.29
_diffrn_reflns_theta_min 2.14
_exptl_absorpt_coefficient_mu 0.280
_exptl_absorpt_correction_T_max 0.9780
_exptl_absorpt_correction_T_min 0.8892
_exptl_absorpt_correction_type empirical
_exptl_absorpt_process_details SADABS
_exptl_crystal_colour YELLOW
_exptl_crystal_density_diffrn 1.209
_exptl_crystal_density_method 'not measured'
_exptl_crystal_description C15H15O2
_exptl_crystal_F_000 744
_exptl_crystal_size_max 0.43
_exptl_crystal_size_mid 0.24
_exptl_crystal_size_min 0.08
_refine_diff_density_max 0.519
_refine_diff_density_min -0.548
_refine_diff_density_rms 0.088
_refine_ls_extinction_method none
_refine_ls_goodness_of_fit_ref 0.890
_refine_ls_hydrogen_treatment mixed
_refine_ls_matrix_type full
_refine_ls_number_parameters 209
_refine_ls_number_reflns 4480
_refine_ls_number_restraints 0
_refine_ls_restrained_S_all 0.890
_refine_ls_R_factor_all 0.1253
_refine_ls_R_factor_gt 0.0657
_refine_ls_shift/su_max 0.000
_refine_ls_shift/su_mean 0.000
_refine_ls_structure_factor_coef Fsqd
_refine_ls_weighting_details 'calc w=1/[\s^2^(Fo^2^)+(0.0931P)^2^+0.0000P] where P=(Fo^2^+2Fc^2^)/3'
_refine_ls_weighting_scheme calc
_refine_ls_wR_factor_gt 0.1502
_refine_ls_wR_factor_ref 0.1719
_reflns_number_gt 2508
_reflns_number_total 4480
_reflns_threshold_expression >2sigma(I)
_cod_duplicate_entry 7104833
_cod_data_source_file b306171j.txt
_cod_data_source_block ilt110m
_cod_depositor_comments
;
The following automatic conversions were performed:

'_symmetry_cell_setting' value 'Monoclinic' changed to 'monoclinic'
according to
/usr/data/users/saulius/automatic-downloads/retrospective/RSC/lib/dictionaries/cif_core.dic
dictionary named 'cif_core.dic' version 2.4.2 from
2011-04-26.

'_exptl_absorpt_correction_type' value 'Empirical'
changed to 'empirical' according to
/usr/data/users/saulius/automatic-downloads/retrospective/RSC/lib/dictionaries/cif_core.dic
dictionary named 'cif_core.dic' version 2.4.2 from 2011-04-26.

Automatic conversion script
Id: cif_fix_values 2281 2013-09-26 08:29:07Z andrius 
;
_cod_original_cell_volume 1893(2)
_cod_original_sg_symbol_H-M P2(1)/c
_cod_database_code 7113657

loop_
_symmetry_equiv_pos_as_xyz
'x, y, z'
'-x, y+1/2, -z+1/2'
'-x, -y, -z'
'x, -y-1/2, z-1/2'

loop_
_atom_site_label
_atom_site_type_symbol
_atom_site_fract_x
_atom_site_fract_y
_atom_site_fract_z
_atom_site_U_iso_or_equiv
_atom_site_adp_type
_atom_site_occupancy
_atom_site_symmetry_multiplicity
_atom_site_calc_flag
_atom_site_refinement_flags
S1 S 0.84846(9) 1.84947(15) 0.23049(2) 0.0259(2) Uani 1 1 d .
S2 S 0.44474(9) 1.52649(15) 0.22053(2) 0.0264(2) Uani 1 1 d .
C1 C 0.7721(3) 1.3040(5) 0.16555(8) 0.0215(7) Uani 1 1 d .
C2 C 0.6214(3) 1.3125(5) 0.17901(8) 0.0202(7) Uani 1 1 d .
C3 C 0.4842(4) 1.1841(6) 0.17498(8) 0.0238(7) Uani 1 1 d .
H3 H 0.4671 1.0486 0.1597 0.029 Uiso 1 1 calc R
C4 C 0.3801(4) 1.2778(6) 0.19550(9) 0.0276(8) Uani 1 1 d .
H4 H 0.2827 1.2141 0.1961 0.033 Uiso 1 1 calc R
C5 C 0.6150(3) 1.5015(5) 0.20311(8) 0.0216(7) Uani 1 1 d .
C6 C 0.7614(4) 1.6170(6) 0.20684(8) 0.0217(7) Uani 1 1 d .
C7 C 1.0121(4) 1.7899(6) 0.21067(9) 0.0265(8) Uani 1 1 d .
H7 H 1.1010 1.8787 0.2158 0.032 Uiso 1 1 calc R
C8 C 1.0004(4) 1.6025(6) 0.18687(9) 0.0247(8) Uani 1 1 d .
H8 H 1.0785 1.5471 0.1735 0.030 Uiso 1 1 calc R
C9 C 0.8545(3) 1.5022(5) 0.18493(8) 0.0203(7) Uani 1 1 d .
C10 C 0.8230(3) 1.1563(6) 0.14091(8) 0.0223(7) Uani 1 1 d .
H10 H 0.9233 1.1748 0.1356 0.027 Uiso 1 1 calc R
C11 C 0.7321(4) 0.9630(6) 0.12109(9) 0.0247(8) Uani 1 1 d .
H11A H 0.6482 1.0429 0.1076 0.030 Uiso 1 1 calc R
H11B H 0.6903 0.8516 0.1382 0.030 Uiso 1 1 calc R
C12 C 0.8190(3) 0.8123(5) 0.09581(8) 0.0222(7) Uani 1 1 d .
H12A H 0.8683 0.9240 0.0799 0.027 Uiso 1 1 calc R
H12B H 0.8970 0.7192 0.1095 0.027 Uiso 1 1 calc R
C13 C 0.7213(3) 0.6353(6) 0.07383(8) 0.0223(7) Uani 1 1 d .
H13A H 0.6444 0.7293 0.0600 0.027 Uiso 1 1 calc R
H13B H 0.6705 0.5263 0.0898 0.027 Uiso 1 1 calc R
C14 C 0.8072(3) 0.4776(5) 0.04854(8) 0.0213(7) Uani 1 1 d .
H14A H 0.8617 0.5866 0.0333 0.026 Uiso 1 1 calc R
H14B H 0.8811 0.3781 0.0625 0.026 Uiso 1 1 calc R
C15 C 0.7087(3) 0.3089(5) 0.02548(8) 0.0208(7) Uani 1 1 d .
H15A H 0.6344 0.4083 0.0116 0.025 Uiso 1 1 calc R
H15B H 0.6547 0.1992 0.0407 0.025 Uiso 1 1 calc R
C16 C 0.7940(3) 0.1538(6) 0.00023(8) 0.0225(7) Uani 1 1 d .
H16A H 0.8476 0.2638 -0.0151 0.027 Uiso 1 1 calc R
H16B H 0.8688 0.0555 0.0141 0.027 Uiso 1 1 calc R
C17 C 0.6961(3) -0.0176(6) -0.02293(8) 0.0219(7) Uani 1 1 d .
H17A H 0.6209 0.0803 -0.0367 0.026 Uiso 1 1 calc R
H17B H 0.6432 -0.1289 -0.0077 0.026 Uiso 1 1 calc R
C18 C 0.7824(3) -0.1700(6) -0.04820(8) 0.0229(7) Uani 1 1 d .
H18A H 0.8340 -0.0582 -0.0636 0.027 Uiso 1 1 calc R
H18B H 0.8589 -0.2651 -0.0344 0.027 Uiso 1 1 calc R
C19 C 0.6870(3) -0.3458(6) -0.07117(8) 0.0227(7) Uani 1 1 d .
H19A H 0.6109 -0.2512 -0.0852 0.027 Uiso 1 1 calc R
H19B H 0.6352 -0.4578 -0.0558 0.027 Uiso 1 1 calc R
C20 C 0.7761(4) -0.4967(6) -0.09610(9) 0.0293(8) Uani 1 1 d .
H20A H 0.8226 -0.3849 -0.1125 0.035 Uiso 1 1 calc R
H20B H 0.8566 -0.5824 -0.0822 0.035 Uiso 1 1 calc R
C21 C 0.6836(4) -0.6842(6) -0.11742(9) 0.0315(8) Uani 1 1 d .
H21A H 0.6352 -0.7935 -0.1015 0.047 Uiso 1 1 calc R
H21B H 0.7480 -0.7794 -0.1318 0.047 Uiso 1 1 calc R
H21C H 0.6083 -0.6002 -0.1326 0.047 Uiso 1 1 calc R

loop_
_atom_site_aniso_label
_atom_site_aniso_U_11
_atom_site_aniso_U_22
_atom_site_aniso_U_33
_atom_site_aniso_U_23
_atom_site_aniso_U_13
_atom_site_aniso_U_12
S1 0.0312(5) 0.0203(4) 0.0258(5) -0.0044(4) -0.0009(3) -0.0042(4)
S2 0.0267(5) 0.0231(5) 0.0300(5) -0.0031(4) 0.0067(4) -0.0016(4)
C1 0.0248(18) 0.0165(16) 0.0225(17) 0.0024(14) -0.0035(13) 0.0007(13)
C2 0.0212(17) 0.0159(16) 0.0232(17) -0.0010(13) -0.0002(13) 0.0015(12)
C3 0.0272(18) 0.0196(17) 0.0242(18) -0.0003(14) -0.0015(14) -0.0033(14)
C4 0.0275(19) 0.0245(18) 0.031(2) 0.0043(15) 0.0024(15) -0.0044(14)
C5 0.0242(17) 0.0164(16) 0.0241(17) 0.0011(14) -0.0008(13) -0.0024(13)
C6 0.0272(18) 0.0188(16) 0.0189(17) 0.0012(14) 0.0004(14) -0.0010(13)
C7 0.0217(18) 0.0275(19) 0.0296(19) 0.0029(15) -0.0034(14) -0.0023(14)
C8 0.0214(18) 0.0225(17) 0.0295(19) -0.0015(14) -0.0036(14) 0.0018(13)
C9 0.0256(18) 0.0163(16) 0.0185(16) -0.0001(13) -0.0027(13) 0.0013(13)
C10 0.0202(17) 0.0196(16) 0.0268(18) -0.0013(15) -0.0013(13) 0.0018(13)
C11 0.0263(19) 0.0214(17) 0.0264(19) -0.0036(15) 0.0012(14) 0.0020(14)
C12 0.0245(17) 0.0177(16) 0.0240(17) -0.0026(14) 0.0000(14) -0.0012(13)
C13 0.0243(18) 0.0182(16) 0.0241(17) -0.0010(14) 0.0009(14) 0.0005(13)
C14 0.0217(17) 0.0163(16) 0.0258(18) -0.0051(14) 0.0013(13) 0.0015(13)
C15 0.0223(17) 0.0155(16) 0.0247(18) -0.0025(14) 0.0013(14) 0.0008(13)
C16 0.0215(17) 0.0170(16) 0.0284(18) -0.0067(14) -0.0018(14) 0.0001(13)
C17 0.0228(17) 0.0172(16) 0.0254(18) -0.0039(14) -0.0005(13) -0.0014(13)
C18 0.0213(17) 0.0173(17) 0.0297(19) -0.0058(14) -0.0005(14) -0.0016(13)
C19 0.0218(17) 0.0206(17) 0.0254(18) -0.0048(14) 0.0000(13) -0.0032(14)
C20 0.0284(19) 0.029(2) 0.032(2) -0.0099(16) 0.0055(15) -0.0083(15)
C21 0.040(2) 0.0239(19) 0.030(2) -0.0068(16) 0.0015(16) -0.0059(16)

loop_
_atom_type_symbol
_atom_type_description
_atom_type_scat_dispersion_real
_atom_type_scat_dispersion_imag
_atom_type_scat_source
C C 0.0033 0.0016 'International Tables Vol C Tables 4.2.6.8 and 6.1.1.4'
H H 0.0000 0.0000 'International Tables Vol C Tables 4.2.6.8 and 6.1.1.4'
S S 0.1246 0.1234 'International Tables Vol C Tables 4.2.6.8 and 6.1.1.4'

loop_
_geom_angle_atom_site_label_1
_geom_angle_atom_site_label_2
_geom_angle_atom_site_label_3
_geom_angle
C6 S1 C7 90.29(16)
C5 S2 C4 90.08(16)
C10 C1 C9 127.1(3)
C10 C1 C2 128.7(3)
C9 C1 C2 104.2(3)
C5 C2 C3 111.3(3)
C5 C2 C1 109.5(3)
C3 C2 C1 139.3(3)
C4 C3 C2 112.5(3)
C3 C4 S2 112.9(3)
C2 C5 C6 107.8(3)
C2 C5 S2 113.2(2)
C6 C5 S2 138.9(3)
C9 C6 C5 109.3(3)
C9 C6 S1 112.3(2)
C5 C6 S1 138.4(3)
C8 C7 S1 113.6(3)
C7 C8 C9 110.6(3)
C6 C9 C8 113.3(3)
C6 C9 C1 109.2(3)
C8 C9 C1 137.6(3)
C1 C10 C11 124.8(3)
C10 C11 C12 114.1(3)
C13 C12 C11 112.8(3)
C12 C13 C14 113.7(3)
C15 C14 C13 113.6(3)
C14 C15 C16 113.6(3)
C17 C16 C15 114.0(3)
C16 C17 C18 113.5(3)
C19 C18 C17 114.4(3)
C18 C19 C20 113.3(3)
C21 C20 C19 113.7(3)

loop_
_geom_bond_atom_site_label_1
_geom_bond_atom_site_label_2
_geom_bond_distance
S1 C6 1.722(3)
S1 C7 1.741(4)
S2 C5 1.726(3)
S2 C4 1.744(4)
C1 C10 1.347(4)
C1 C9 1.487(4)
C1 C2 1.492(4)
C2 C5 1.391(4)
C2 C3 1.427(4)
C3 C4 1.368(5)
C5 C6 1.468(4)
C6 C9 1.380(4)
C7 C8 1.372(5)
C8 C9 1.428(4)
C10 C11 1.513(4)
C11 C12 1.530(4)
C12 C13 1.525(4)
C13 C14 1.546(4)
C14 C15 1.523(4)
C15 C16 1.535(4)
C16 C17 1.531(4)
C17 C18 1.532(4)
C18 C19 1.530(4)
C19 C20 1.533(5)
C20 C21 1.526(4)

loop_
_geom_torsion_atom_site_label_1
_geom_torsion_atom_site_label_2
_geom_torsion_atom_site_label_3
_geom_torsion_atom_site_label_4
_geom_torsion
C10 C1 C2 C5 -176.9(3)
C9 C1 C2 C5 1.6(3)
C10 C1 C2 C3 4.2(6)
C9 C1 C2 C3 -177.2(4)
C5 C2 C3 C4 0.3(4)
C1 C2 C3 C4 179.1(3)
C2 C3 C4 S2 0.1(4)
C5 S2 C4 C3 -0.3(3)
C3 C2 C5 C6 177.6(3)
C1 C2 C5 C6 -1.6(3)
C3 C2 C5 S2 -0.5(3)
C1 C2 C5 S2 -179.7(2)
C4 S2 C5 C2 0.5(2)
C4 S2 C5 C6 -176.8(4)
C2 C5 C6 C9 0.9(4)
S2 C5 C6 C9 178.3(3)
C2 C5 C6 S1 -178.7(3)
S2 C5 C6 S1 -1.3(6)
C7 S1 C6 C9 -0.2(2)
C7 S1 C6 C5 179.4(4)
C6 S1 C7 C8 0.5(3)
S1 C7 C8 C9 -0.7(4)
C5 C6 C9 C8 -179.9(3)
S1 C6 C9 C8 -0.1(3)
C5 C6 C9 C1 0.1(3)
S1 C6 C9 C1 179.8(2)
C7 C8 C9 C6 0.5(4)
C7 C8 C9 C1 -179.4(3)
C10 C1 C9 C6 177.6(3)
C2 C1 C9 C6 -1.0(3)
C10 C1 C9 C8 -2.5(6)
C2 C1 C9 C8 178.9(4)
C9 C1 C10 C11 -177.7(3)
C2 C1 C10 C11 0.5(5)
C1 C10 C11 C12 -177.2(3)
C10 C11 C12 C13 -174.7(3)
C11 C12 C13 C14 -179.0(3)
C12 C13 C14 C15 -177.5(3)
C13 C14 C15 C16 179.6(3)
C14 C15 C16 C17 179.7(3)
C15 C16 C17 C18 179.6(3)
C16 C17 C18 C19 179.0(3)
C17 C18 C19 C20 -179.8(3)
C18 C19 C20 C21 176.2(3)
